data_4341302
loop_
_publ_author_name
'Evers, J\"urgen'
'Gospodinov, Ivan'
'Joas, Manuel'
'Klap\"otke, Thomas M'
'Stierstorfer, J\"org'

_publ_section_title
;
 Cocrystallization of Photosensitive Energetic Copper(II) Perchlorate
 Complexes with the Nitrogen-rich Ligand 1,2-Di(1H-tetrazol-5-yl)ethane.
;
_journal_issue 21
_journal_name_full 'Inorganic chemistry'
_journal_page_first 11749
_journal_page_last 11756
_journal_paper_doi 10.1021/ic5020175
_journal_volume 53
_journal_year 2014
_chemical_formula_moiety 'C24 H40 Cu3 N48 O2, C8 H16 Cu N16 O2, 8(Cl O4)'
_chemical_formula_sum 'C32 H56 Cl8 Cu4 N64 O36'
_chemical_formula_weight 2451.17
_chemical_name_common
{[Cu(DT-5-E)~2~(H~2~O)~2~](ClO~4~)~2~}{[Cu(DT-5-E)~2~(\m-DT-5-E)~2~][Cu(DT-5-E)(\m-DT-5-E)(H~2~O)]~2~(ClO~4~)~6~)}
_chemical_name_systematic
;
 ?
;
_space_group_IT_number 2
_symmetry_cell_setting triclinic
_symmetry_Int_Tables_number 2
_symmetry_space_group_name_Hall '-P 1'
_symmetry_space_group_name_H-M 'P -1'
_atom_sites_solution_hydrogens geom
_atom_sites_solution_primary direct
_atom_sites_solution_secondary difmap
_audit_creation_date 'Mon Apr 07 16:52:59 2014'
_audit_creation_method SHELXL-97
_cell_angle_alpha 81.570(5)
_cell_angle_beta 83.197(4)
_cell_angle_gamma 86.156(4)
_cell_formula_units_Z 1
_cell_length_a 8.2764(4)
_cell_length_b 13.5187(8)
_cell_length_c 19.4324(11)
_cell_measurement_reflns_used 3661
_cell_measurement_temperature 173(2)
_cell_measurement_theta_max 32.5880
_cell_measurement_theta_min 4.5200
_cell_volume 2132.9(2)
_computing_cell_refinement
;
CrysAlisPro, Agilent Technologies,
Version 1.171.37.31 (release 14-01-2014 CrysAlis171 .NET)
(compiled Jan 14 2014,18:38:05)
;
_computing_data_collection
;
CrysAlisPro, Agilent Technologies,
Version 1.171.37.31 (release 14-01-2014 CrysAlis171 .NET)
(compiled Jan 14 2014,18:38:05)
;
_computing_data_reduction
;
CrysAlisPro, Agilent Technologies,
Version 1.171.37.31 (release 14-01-2014 CrysAlis171 .NET)
(compiled Jan 14 2014,18:38:05)
;
_computing_structure_refinement 'SHELXL-97 (Sheldrick, 1997)'
_computing_structure_solution 'SIR2004 (Burla <i>et al.</i>, 2005)'
_diffrn_ambient_temperature 173(2)
_diffrn_detector_area_resol_mean 15.9809
_diffrn_measured_fraction_theta_full 0.988
_diffrn_measured_fraction_theta_max 0.988
_diffrn_measurement_device_type 'Xcalibur, Sapphire3'
_diffrn_measurement_method '\w scans'
_diffrn_radiation_monochromator graphite
_diffrn_radiation_source 'fine-focus sealed tube'
_diffrn_radiation_type MoK\a
_diffrn_radiation_wavelength 0.71073
_diffrn_reflns_av_R_equivalents 0.0259
_diffrn_reflns_av_sigmaI/netI 0.0613
_diffrn_reflns_limit_h_max 8
_diffrn_reflns_limit_h_min -10
_diffrn_reflns_limit_k_max 16
_diffrn_reflns_limit_k_min -15
_diffrn_reflns_limit_l_max 24
_diffrn_reflns_limit_l_min -23
_diffrn_reflns_number 11499
_diffrn_reflns_theta_full 26.37
_diffrn_reflns_theta_max 26.37
_diffrn_reflns_theta_min 4.16
_exptl_absorpt_coefficient_mu 1.358
_exptl_absorpt_correction_T_max 1.00000
_exptl_absorpt_correction_T_min 0.99293
_exptl_absorpt_correction_type multi-scan
_exptl_absorpt_process_details
;
CrysAlisPro, Agilent Technologies,
Version 1.171.37.31 (release 14-01-2014 CrysAlis171 .NET)
(compiled Jan 14 2014,18:38:05)
Empirical absorption correction using spherical harmonics,
 implemented in SCALE3 ABSPACK scaling algorithm.
Empirical absorption correction using spherical harmonics,
 implemented in SCALE3 ABSPACK scaling algorithm.
;
_exptl_crystal_colour 'clear intense blue'
_exptl_crystal_density_diffrn 1.908
_exptl_crystal_density_method 'not measured'
_exptl_crystal_description needle
_exptl_crystal_F_000 1236
_exptl_crystal_size_max 0.2800
_exptl_crystal_size_mid 0.2000
_exptl_crystal_size_min 0.1400
_refine_diff_density_max 0.919
_refine_diff_density_min -0.834
_refine_diff_density_rms 0.108
_refine_ls_extinction_method none
_refine_ls_goodness_of_fit_ref 1.046
_refine_ls_hydrogen_treatment mixed
_refine_ls_matrix_type full
_refine_ls_number_parameters 696
_refine_ls_number_reflns 8625
_refine_ls_number_restraints 0
_refine_ls_restrained_S_all 1.046
_refine_ls_R_factor_all 0.0657
_refine_ls_R_factor_gt 0.0496
_refine_ls_shift/su_max 0.000
_refine_ls_shift/su_mean 0.000
_refine_ls_structure_factor_coef Fsqd
_refine_ls_weighting_details 'calc w=1/[\s^2^(Fo^2^)+(0.0455P)^2^+3.6461P] where P=(Fo^2^+2Fc^2^)/3'
_refine_ls_weighting_scheme calc
_refine_ls_wR_factor_gt 0.1110
_refine_ls_wR_factor_ref 0.1235
_reflns_number_gt 6895
_reflns_number_total 8625
_reflns_threshold_expression >2\s(I)
_cod_data_source_file ic5020175_si_002.cif
_cod_data_source_block jx029
_cod_depositor_comments 'Adding full bibliography for 4341302--4341305.cif.'
_cod_database_code 4341302

loop_
_symmetry_equiv_pos_as_xyz
'x, y, z'
'-x, -y, -z'

loop_
_atom_site_label
_atom_site_type_symbol
_atom_site_fract_x
_atom_site_fract_y
_atom_site_fract_z
_atom_site_U_iso_or_equiv
_atom_site_adp_type
_atom_site_occupancy
_atom_site_symmetry_multiplicity
_atom_site_calc_flag
_atom_site_refinement_flags
_atom_site_disorder_assembly
_atom_site_disorder_group
Cu1 Cu 0.92405(5) 0.28514(3) 0.26683(2) 0.01306(12) Uani 1 1 d . . .
Cu2 Cu 0.5000 0.5000 0.5000 0.01454(15) Uani 1 2 d S . .
O1 O 0.6812(4) 0.2563(3) 0.24544(19) 0.0274(7) Uani 1 1 d . . .
N1 N 1.2921(4) 0.1017(3) 0.18402(18) 0.0193(7) Uani 1 1 d . . .
N2 N 1.3471(4) 0.1945(3) 0.16713(19) 0.0261(8) Uani 1 1 d . . .
N3 N 1.2301(4) 0.2549(3) 0.18714(18) 0.0256(8) Uani 1 1 d . . .
N4 N 1.0974(4) 0.2016(2) 0.21749(16) 0.0146(6) Uani 1 1 d . . .
N5 N 0.9192(4) 0.0318(3) 0.41014(17) 0.0191(7) Uani 1 1 d . . .
N6 N 0.9414(4) 0.0987(2) 0.45291(17) 0.0222(7) Uani 1 1 d . . .
N7 N 0.9406(4) 0.1854(2) 0.41556(16) 0.0174(7) Uani 1 1 d . . .
N8 N 0.9175(4) 0.1748(2) 0.34838(15) 0.0135(6) Uani 1 1 d . . .
N9 N 0.8776(4) 0.5038(3) 0.39276(17) 0.0168(7) Uani 1 1 d . . .
N10 N 0.7572(4) 0.4454(2) 0.42458(16) 0.0180(7) Uani 1 1 d . . .
N11 N 0.7477(4) 0.3758(2) 0.38649(16) 0.0151(6) Uani 1 1 d . . .
N12 N 0.8624(4) 0.3894(2) 0.32983(15) 0.0141(6) Uani 1 1 d . . .
N13 N 0.9957(4) 0.5093(3) 0.09788(17) 0.0184(7) Uani 1 1 d . . .
N14 N 0.9626(4) 0.4302(2) 0.06861(17) 0.0235(8) Uani 1 1 d . . .
N15 N 0.9322(4) 0.3592(2) 0.11976(16) 0.0201(7) Uani 1 1 d . . .
N16 N 0.9449(4) 0.3918(2) 0.18211(15) 0.0149(6) Uani 1 1 d . . .
N17 N 0.2971(4) 0.2756(3) 0.42076(18) 0.0230(8) Uani 1 1 d . . .
N18 N 0.2079(4) 0.3588(3) 0.39848(19) 0.0270(8) Uani 1 1 d . . .
N19 N 0.2628(4) 0.4310(2) 0.42369(18) 0.0226(7) Uani 1 1 d . . .
N20 N 0.3883(4) 0.3954(2) 0.46176(16) 0.0157(7) Uani 1 1 d . . .
N21 N 0.5592(4) 0.2713(3) 0.66043(17) 0.0210(8) Uani 1 1 d . . .
N22 N 0.4962(5) 0.3444(3) 0.69706(16) 0.0249(8) Uani 1 1 d . . .
N23 N 0.4746(4) 0.4224(2) 0.65244(16) 0.0218(7) Uani 1 1 d . . .
N24 N 0.5244(4) 0.4002(2) 0.58635(15) 0.0163(7) Uani 1 1 d . . .
C1 C 1.1407(5) 0.1051(3) 0.21426(18) 0.0151(8) Uani 1 1 d . . .
C2 C 1.0472(5) 0.0140(3) 0.2386(2) 0.0193(8) Uani 1 1 d . . .
H2A H 1.1160 -0.0356 0.2664 0.023 Uiso 1 1 calc R . .
H2B H 1.0253 -0.0155 0.1972 0.023 Uiso 1 1 calc R . .
C3 C 0.8858(5) 0.0315(3) 0.28284(19) 0.0170(8) Uani 1 1 d . . .
H3B H 0.8120 0.0756 0.2539 0.020 Uiso 1 1 calc R . .
H3A H 0.8343 -0.0334 0.2976 0.020 Uiso 1 1 calc R . .
C4 C 0.9054(4) 0.0778(3) 0.34611(19) 0.0151(8) Uani 1 1 d . . .
C5 C 0.9414(4) 0.4694(3) 0.33425(19) 0.0144(7) Uani 1 1 d . . .
C6 C 1.0737(5) 0.5149(3) 0.28361(19) 0.0179(8) Uani 1 1 d . . .
H6A H 1.1608 0.4630 0.2747 0.021 Uiso 1 1 calc R . .
H6B H 1.1214 0.5676 0.3041 0.021 Uiso 1 1 calc R . .
C7 C 1.0109(5) 0.5607(3) 0.2142(2) 0.0196(8) Uani 1 1 d . . .
H7B H 0.9064 0.5986 0.2245 0.023 Uiso 1 1 calc R . .
H7A H 1.0897 0.6091 0.1890 0.023 Uiso 1 1 calc R . .
C8 C 0.9853(4) 0.4864(3) 0.16713(19) 0.0149(7) Uani 1 1 d . . .
C9 C 0.4071(4) 0.2978(3) 0.45981(18) 0.0147(7) Uani 1 1 d . . .
C10 C 0.5194(5) 0.2177(3) 0.4924(2) 0.0189(8) Uani 1 1 d . . .
H10A H 0.5787 0.1838 0.4543 0.023 Uiso 1 1 calc R . .
H10B H 0.4515 0.1674 0.5227 0.023 Uiso 1 1 calc R . .
C11 C 0.6453(4) 0.2476(3) 0.53577(18) 0.0149(7) Uani 1 1 d . . .
H11B H 0.7039 0.1861 0.5564 0.018 Uiso 1 1 calc R . .
H11A H 0.7260 0.2884 0.5042 0.018 Uiso 1 1 calc R . .
C12 C 0.5772(4) 0.3047(3) 0.59271(19) 0.0147(7) Uani 1 1 d . . .
Cu3 Cu 0.5000 1.0000 0.0000 0.01295(15) Uani 1 2 d S . .
O2 O 0.2261(4) 1.0414(2) 0.04827(17) 0.0232(6) Uani 1 1 d . . .
N25 N 0.5204(4) 0.7620(2) 0.15574(16) 0.0150(7) Uani 1 1 d . . .
N26 N 0.4610(4) 0.8346(2) 0.19397(16) 0.0169(7) Uani 1 1 d . . .
N27 N 0.4476(4) 0.9152(2) 0.15049(15) 0.0148(6) Uani 1 1 d . . .
N28 N 0.4975(4) 0.8959(2) 0.08435(15) 0.0128(6) Uani 1 1 d . . .
N29 N 0.2627(5) 0.7965(3) -0.08890(17) 0.0242(8) Uani 1 1 d . . .
N30 N 0.2065(4) 0.8871(3) -0.11766(17) 0.0252(8) Uani 1 1 d . . .
N31 N 0.2848(4) 0.9521(2) -0.09557(17) 0.0211(7) Uani 1 1 d . . .
N32 N 0.3938(4) 0.9044(2) -0.05172(15) 0.0157(7) Uani 1 1 d . . .
C13 C 0.5432(4) 0.7999(3) 0.08851(18) 0.0127(7) Uani 1 1 d . . .
C14 C 0.6025(5) 0.7452(3) 0.0288(2) 0.0182(8) Uani 1 1 d . . .
H14B H 0.6622 0.6824 0.0464 0.022 Uiso 1 1 calc R . .
H14A H 0.6798 0.7866 -0.0042 0.022 Uiso 1 1 calc R . .
C15 C 0.4642(5) 0.7200(3) -0.0101(2) 0.0200(8) Uani 1 1 d . . .
H15A H 0.5094 0.6746 -0.0441 0.024 Uiso 1 1 calc R . .
H15B H 0.3839 0.6828 0.0241 0.024 Uiso 1 1 calc R . .
C16 C 0.3771(5) 0.8068(3) -0.04841(18) 0.0172(8) Uani 1 1 d . . .
Cl1 Cl 0.02745(11) 0.79023(7) 0.08684(5) 0.0221(2) Uani 1 1 d . . .
O3 O 0.1541(5) 0.7989(4) 0.1279(2) 0.0711(14) Uani 1 1 d . . .
O4 O 0.0199(4) 0.8788(3) 0.0365(2) 0.0517(11) Uani 1 1 d . . .
O5 O 0.0678(7) 0.7073(3) 0.0499(2) 0.0732(15) Uani 1 1 d . . .
O6 O -0.1226(4) 0.7758(3) 0.12918(19) 0.0466(10) Uani 1 1 d . . .
Cl2 Cl 0.4155(3) 0.0343(2) 0.35894(15) 0.0233(9) Uiso 0.681(6) 1 d P A 1
O7 O 0.2706(5) 0.1061(3) 0.3515(2) 0.0266(12) Uiso 0.681(6) 1 d P A 1
O8 O 0.5511(7) 0.0912(4) 0.3462(3) 0.0445(15) Uiso 0.681(6) 1 d P A 1
O9 O 0.3780(8) -0.0470(4) 0.3277(3) 0.0361(15) Uiso 0.681(6) 1 d P A 1
O10 O 0.3961(7) -0.0013(4) 0.4363(3) 0.0494(16) Uiso 0.681(6) 1 d P A 1
Cl2A Cl 0.4035(6) 0.0385(4) 0.3686(3) 0.0109(15) Uiso 0.319(6) 1 d P A 2
O7A O 0.2806(17) 0.0651(10) 0.4033(7) 0.063(4) Uiso 0.319(6) 1 d P A 2
O10A O 0.5469(15) 0.0053(9) 0.4018(7) 0.054(4) Uiso 0.319(6) 1 d P A 2
O8A O 0.4703(19) 0.1147(11) 0.3085(8) 0.072(5) Uiso 0.319(6) 1 d P A 2
O9A O 0.4287(13) -0.0366(7) 0.3167(5) 0.015(2) Uiso 0.319(6) 1 d P A 2
Cl3 Cl 0.06455(12) 0.24001(7) 0.61128(5) 0.0233(2) Uani 1 1 d . . .
O11 O 0.1624(5) 0.2699(3) 0.6589(2) 0.0614(12) Uani 1 1 d . . .
O12 O 0.0156(4) 0.3277(2) 0.56491(17) 0.0358(8) Uani 1 1 d . . .
O13 O -0.0746(4) 0.1918(3) 0.6467(2) 0.0503(10) Uani 1 1 d . . .
O14 O 0.1574(5) 0.1716(2) 0.5702(2) 0.0531(11) Uani 1 1 d . . .
Cl4 Cl 0.51174(12) 0.49243(7) 0.16161(6) 0.0271(2) Uani 1 1 d . . .
O15 O 0.5784(5) 0.4288(4) 0.1138(3) 0.0745(14) Uani 1 1 d . . .
O16 O 0.4714(5) 0.4320(3) 0.2280(2) 0.0544(10) Uani 1 1 d . . .
O17 O 0.3716(4) 0.5487(3) 0.1411(2) 0.0588(12) Uani 1 1 d . . .
O18 O 0.6331(4) 0.5604(2) 0.16915(17) 0.0299(7) Uani 1 1 d . . .
H5 H 0.913(5) -0.022(3) 0.422(2) 0.007(11) Uiso 1 1 d . . .
H9 H 0.905(5) 0.544(3) 0.408(2) 0.016(12) Uiso 1 1 d . . .
H29 H 0.211(5) 0.749(3) -0.097(2) 0.023(12) Uiso 1 1 d . . .
H1 H 1.339(6) 0.053(4) 0.174(3) 0.035(15) Uiso 1 1 d . . .
H25 H 0.536(5) 0.703(3) 0.175(2) 0.023(12) Uiso 1 1 d . . .
H13 H 1.019(5) 0.562(3) 0.078(2) 0.011(10) Uiso 1 1 d . . .
H21 H 0.577(5) 0.218(3) 0.677(2) 0.017(12) Uiso 1 1 d . . .
H17 H 0.285(5) 0.219(3) 0.404(2) 0.026(12) Uiso 1 1 d . . .
H1A H 0.619(7) 0.299(5) 0.235(3) 0.047(18) Uiso 1 1 d . . .
H1B H 0.628(6) 0.223(4) 0.267(3) 0.031(16) Uiso 1 1 d . . .
H2D H 0.190(7) 0.982(5) 0.062(3) 0.060(19) Uiso 1 1 d . . .
H2C H 0.170(8) 1.061(5) 0.019(4) 0.07(2) Uiso 1 1 d . . .

loop_
_atom_site_aniso_label
_atom_site_aniso_U_11
_atom_site_aniso_U_22
_atom_site_aniso_U_33
_atom_site_aniso_U_23
_atom_site_aniso_U_13
_atom_site_aniso_U_12
Cu1 0.0176(2) 0.0083(2) 0.0117(2) 0.00097(17) 0.00116(18) 0.00050(17)
Cu2 0.0232(3) 0.0093(3) 0.0106(3) 0.0019(2) -0.0037(3) -0.0012(2)
O1 0.0211(17) 0.0195(17) 0.0380(19) 0.0092(14) -0.0043(15) -0.0019(14)
N1 0.0212(18) 0.0145(18) 0.0207(17) -0.0032(14) 0.0021(14) 0.0031(14)
N2 0.0242(19) 0.0204(19) 0.0310(19) -0.0060(15) 0.0100(16) 0.0014(14)
N3 0.0276(19) 0.0212(19) 0.0250(18) -0.0029(15) 0.0096(16) -0.0025(15)
N4 0.0160(15) 0.0096(15) 0.0163(15) 0.0027(12) 0.0018(13) -0.0027(12)
N5 0.0288(19) 0.0075(17) 0.0189(17) 0.0017(13) 0.0019(14) -0.0020(14)
N6 0.0308(19) 0.0188(18) 0.0154(16) 0.0009(14) -0.0015(15) -0.0001(14)
N7 0.0218(17) 0.0154(17) 0.0133(15) 0.0019(13) -0.0014(13) 0.0005(13)
N8 0.0155(15) 0.0116(15) 0.0119(14) 0.0007(12) 0.0008(12) 0.0006(12)
N9 0.0197(17) 0.0123(17) 0.0182(17) -0.0023(14) -0.0005(14) -0.0024(13)
N10 0.0245(17) 0.0095(15) 0.0173(16) 0.0014(12) 0.0036(14) 0.0004(13)
N11 0.0195(16) 0.0089(15) 0.0154(15) -0.0022(12) 0.0031(13) 0.0029(12)
N12 0.0152(15) 0.0112(15) 0.0136(15) 0.0014(12) 0.0040(13) 0.0007(12)
N13 0.0280(19) 0.0107(17) 0.0155(16) 0.0035(13) -0.0008(14) -0.0074(14)
N14 0.035(2) 0.0191(18) 0.0164(16) 0.0007(14) -0.0038(15) -0.0061(15)
N15 0.0293(19) 0.0155(17) 0.0150(16) 0.0009(13) -0.0009(14) -0.0069(14)
N16 0.0188(16) 0.0119(16) 0.0135(15) -0.0010(12) -0.0005(13) -0.0005(12)
N17 0.0277(19) 0.0153(18) 0.0283(19) -0.0043(15) -0.0111(16) -0.0020(14)
N18 0.031(2) 0.0177(18) 0.035(2) -0.0022(15) -0.0153(17) 0.0019(15)
N19 0.0260(18) 0.0176(18) 0.0238(17) 0.0038(14) -0.0115(15) 0.0018(14)
N20 0.0180(16) 0.0133(16) 0.0156(15) 0.0008(12) -0.0052(13) 0.0004(12)
N21 0.036(2) 0.0130(18) 0.0108(15) 0.0061(13) -0.0006(14) 0.0040(15)
N22 0.041(2) 0.0193(18) 0.0118(15) 0.0003(13) -0.0022(15) 0.0062(15)
N23 0.035(2) 0.0172(17) 0.0126(15) -0.0012(13) -0.0034(15) 0.0043(14)
N24 0.0263(18) 0.0121(16) 0.0102(14) -0.0007(12) -0.0015(13) -0.0014(13)
C1 0.0213(19) 0.0131(18) 0.0102(17) -0.0022(14) 0.0010(15) -0.0003(15)
C2 0.026(2) 0.0104(18) 0.0211(19) -0.0029(15) 0.0013(17) -0.0021(15)
C3 0.0200(19) 0.0115(18) 0.0187(19) -0.0006(15) -0.0013(16) -0.0005(15)
C4 0.0134(18) 0.0144(19) 0.0153(18) 0.0020(14) 0.0020(15) -0.0001(14)
C5 0.0171(18) 0.0110(18) 0.0143(17) 0.0007(14) -0.0039(15) 0.0036(14)
C6 0.0193(19) 0.018(2) 0.0164(18) -0.0018(15) -0.0004(16) -0.0059(15)
C7 0.025(2) 0.0114(19) 0.021(2) 0.0005(15) 0.0010(17) -0.0038(15)
C8 0.0164(18) 0.0114(18) 0.0153(18) 0.0020(14) -0.0011(15) 0.0002(14)
C9 0.0153(18) 0.0144(19) 0.0134(17) -0.0005(14) 0.0006(15) -0.0016(14)
C10 0.024(2) 0.0120(19) 0.022(2) -0.0036(15) -0.0079(17) 0.0017(15)
C11 0.0165(18) 0.0132(18) 0.0138(17) 0.0003(14) -0.0013(15) 0.0019(14)
C12 0.0152(18) 0.0133(18) 0.0137(17) 0.0020(14) 0.0010(15) 0.0002(14)
Cu3 0.0197(3) 0.0085(3) 0.0103(3) 0.0015(2) -0.0028(3) -0.0028(2)
O2 0.0221(16) 0.0227(17) 0.0249(16) -0.0022(13) -0.0030(13) -0.0026(13)
N25 0.0204(17) 0.0105(16) 0.0133(15) 0.0002(13) -0.0017(13) 0.0019(13)
N26 0.0212(17) 0.0139(16) 0.0141(15) 0.0008(12) 0.0001(13) 0.0007(13)
N27 0.0222(17) 0.0112(15) 0.0097(14) 0.0002(12) 0.0011(13) 0.0002(12)
N28 0.0172(16) 0.0125(15) 0.0090(14) -0.0022(12) -0.0005(12) -0.0029(12)
N29 0.036(2) 0.0212(19) 0.0172(17) -0.0003(14) -0.0072(15) -0.0160(16)
N30 0.033(2) 0.0230(19) 0.0210(17) 0.0015(15) -0.0093(16) -0.0088(15)
N31 0.0260(18) 0.0214(18) 0.0168(16) 0.0018(13) -0.0100(14) -0.0049(14)
N32 0.0212(17) 0.0137(16) 0.0128(15) -0.0002(12) -0.0051(13) -0.0031(13)
C13 0.0124(17) 0.0107(17) 0.0138(17) 0.0008(14) 0.0008(14) -0.0018(13)
C14 0.023(2) 0.0135(19) 0.0179(19) -0.0032(15) 0.0003(16) -0.0001(15)
C15 0.032(2) 0.0101(18) 0.0184(19) -0.0009(15) -0.0032(17) -0.0041(16)
C16 0.024(2) 0.0164(19) 0.0098(17) -0.0009(14) 0.0048(15) -0.0072(15)
Cl1 0.0175(5) 0.0194(5) 0.0278(5) 0.0042(4) -0.0037(4) -0.0031(4)
O3 0.040(2) 0.119(4) 0.057(3) 0.004(3) -0.023(2) -0.032(2)
O4 0.042(2) 0.0300(19) 0.070(3) 0.0324(18) -0.0029(19) -0.0007(16)
O5 0.134(4) 0.022(2) 0.054(2) -0.0046(18) 0.042(3) -0.024(2)
O6 0.0217(17) 0.054(2) 0.054(2) 0.0194(18) 0.0037(16) -0.0039(15)
Cl3 0.0251(5) 0.0149(5) 0.0297(5) -0.0008(4) -0.0042(4) -0.0020(4)
O11 0.084(3) 0.038(2) 0.073(3) -0.001(2) -0.056(2) -0.010(2)
O12 0.056(2) 0.0173(16) 0.0377(18) 0.0007(13) -0.0241(17) -0.0042(14)
O13 0.0308(19) 0.047(2) 0.062(2) 0.0178(19) 0.0089(18) -0.0045(16)
O14 0.066(3) 0.0201(18) 0.064(3) -0.0065(17) 0.030(2) -0.0020(16)
Cl4 0.0242(5) 0.0196(5) 0.0380(6) -0.0062(4) -0.0048(5) 0.0019(4)
O15 0.057(3) 0.087(3) 0.096(4) -0.071(3) -0.005(3) -0.001(2)
O16 0.058(2) 0.045(2) 0.054(2) 0.0147(19) -0.004(2) -0.0139(19)
O17 0.0306(19) 0.053(2) 0.086(3) 0.020(2) -0.022(2) 0.0033(17)
O18 0.0274(16) 0.0169(15) 0.0448(19) -0.0026(13) -0.0023(14) -0.0025(12)

loop_
_atom_type_symbol
_atom_type_description
_atom_type_scat_dispersion_real
_atom_type_scat_dispersion_imag
_atom_type_scat_source
C C 0.0033 0.0016 'International Tables Vol C Tables 4.2.6.8 and 6.1.1.4'
H H 0.0000 0.0000 'International Tables Vol C Tables 4.2.6.8 and 6.1.1.4'
Cl Cl 0.1484 0.1585 'International Tables Vol C Tables 4.2.6.8 and 6.1.1.4'
Cu Cu 0.3201 1.2651 'International Tables Vol C Tables 4.2.6.8 and 6.1.1.4'
N N 0.0061 0.0033 'International Tables Vol C Tables 4.2.6.8 and 6.1.1.4'
O O 0.0106 0.0060 'International Tables Vol C Tables 4.2.6.8 and 6.1.1.4'

loop_
_geom_angle_atom_site_label_1
_geom_angle_atom_site_label_2
_geom_angle_atom_site_label_3
_geom_angle
N12 Cu1 N4 149.41(13)
N12 Cu1 N8 91.89(12)
N4 Cu1 N8 87.58(12)
N12 Cu1 N16 90.86(12)
N4 Cu1 N16 88.68(12)
N8 Cu1 N16 176.15(12)
N12 Cu1 O1 98.35(13)
N4 Cu1 O1 112.24(13)
N8 Cu1 O1 91.84(13)
N16 Cu1 O1 90.42(13)
N20 Cu2 N24 88.09(12)
Cu1 O1 H1A 122(4)
Cu1 O1 H1B 125(4)
H1A O1 H1B 99(6)
C1 N1 N2 110.6(3)
C1 N1 H1 124(4)
N2 N1 H1 125(4)
N3 N2 N1 106.5(3)
N2 N3 N4 109.9(3)
C1 N4 N3 106.2(3)
C1 N4 Cu1 139.4(2)
N3 N4 Cu1 113.1(2)
C4 N5 N6 110.3(3)
C4 N5 H5 126(3)
N6 N5 H5 124(3)
N7 N6 N5 106.8(3)
N6 N7 N8 109.0(3)
C4 N8 N7 107.6(3)
C4 N8 Cu1 126.6(2)
N7 N8 Cu1 125.5(2)
C5 N9 N10 109.5(3)
C5 N9 H9 128(4)
N10 N9 H9 122(3)
N11 N10 N9 107.1(3)
N10 N11 N12 108.7(3)
C5 N12 N11 107.9(3)
C5 N12 Cu1 127.9(2)
N11 N12 Cu1 122.8(2)
C8 N13 N14 110.4(3)
C8 N13 H13 124(3)
N14 N13 H13 126(3)
N15 N14 N13 105.9(3)
N14 N15 N16 110.2(3)
C8 N16 N15 106.6(3)
C8 N16 Cu1 137.8(3)
N15 N16 Cu1 115.1(2)
C9 N17 N18 110.1(3)
C9 N17 H17 130(3)
N18 N17 H17 120(3)
N19 N18 N17 106.4(3)
N18 N19 N20 109.6(3)
C9 N20 N19 107.4(3)
C9 N20 Cu2 137.3(3)
N19 N20 Cu2 115.2(2)
C12 N21 N22 110.6(3)
C12 N21 H21 126(3)
N22 N21 H21 123(3)
N23 N22 N21 106.6(3)
N22 N23 N24 109.3(3)
C12 N24 N23 107.3(3)
C12 N24 Cu2 130.2(3)
N23 N24 Cu2 122.3(2)
N1 C1 N4 106.9(3)
N1 C1 C2 122.9(3)
N4 C1 C2 130.2(3)
C1 C2 C3 115.0(3)
C1 C2 H2A 108.5
C3 C2 H2A 108.5
C1 C2 H2B 108.5
C3 C2 H2B 108.5
H2A C2 H2B 107.5
C4 C3 C2 112.7(3)
C4 C3 H3B 109.0
C2 C3 H3B 109.0
C4 C3 H3A 109.0
C2 C3 H3A 109.0
H3B C3 H3A 107.8
N5 C4 N8 106.3(3)
N5 C4 C3 127.5(3)
N8 C4 C3 126.1(3)
N12 C5 N9 106.8(3)
N12 C5 C6 127.4(3)
N9 C5 C6 125.8(3)
C5 C6 C7 111.6(3)
C5 C6 H6A 109.3
C7 C6 H6A 109.3
C5 C6 H6B 109.3
C7 C6 H6B 109.3
H6A C6 H6B 108.0
C8 C7 C6 114.5(3)
C8 C7 H7B 108.6
C6 C7 H7B 108.6
C8 C7 H7A 108.6
C6 C7 H7A 108.6
H7B C7 H7A 107.6
N16 C8 N13 106.8(3)
N16 C8 C7 130.5(3)
N13 C8 C7 122.6(3)
N20 C9 N17 106.5(3)
N20 C9 C10 132.8(3)
N17 C9 C10 120.7(3)
C9 C10 C11 118.5(3)
C9 C10 H10A 107.7
C11 C10 H10A 107.7
C9 C10 H10B 107.7
C11 C10 H10B 107.7
H10A C10 H10B 107.1
C12 C11 C10 114.6(3)
C12 C11 H11B 108.6
C10 C11 H11B 108.6
C12 C11 H11A 108.6
C10 C11 H11A 108.6
H11B C11 H11A 107.6
N21 C12 N24 106.1(3)
N21 C12 C11 126.8(3)
N24 C12 C11 127.0(3)
N28 Cu3 N32 89.97(12)
N28 Cu3 O2 83.94(12)
N32 Cu3 O2 85.32(11)
Cu3 O2 H2D 101(4)
Cu3 O2 H2C 112(5)
H2D O2 H2C 101(6)
C13 N25 N26 109.8(3)
C13 N25 H25 130(3)
N26 N25 H25 120(3)
N27 N26 N25 106.4(3)
N26 N27 N28 109.8(3)
C13 N28 N27 107.4(3)
C13 N28 Cu3 129.0(2)
N27 N28 Cu3 123.6(2)
C16 N29 N30 110.1(3)
C16 N29 H29 135(3)
N30 N29 H29 114(3)
N31 N30 N29 106.9(3)
N30 N31 N32 109.5(3)
C16 N32 N31 106.9(3)
C16 N32 Cu3 138.7(3)
N31 N32 Cu3 113.3(2)
N28 C13 N25 106.7(3)
N28 C13 C14 126.1(3)
N25 C13 C14 127.2(3)
C13 C14 C15 112.5(3)
C13 C14 H14B 109.1
C15 C14 H14B 109.1
C13 C14 H14A 109.1
C15 C14 H14A 109.1
H14B C14 H14A 107.8
C16 C15 C14 115.8(3)
C16 C15 H15A 108.3
C14 C15 H15A 108.3
C16 C15 H15B 108.3
C14 C15 H15B 108.3
H15A C15 H15B 107.4
N29 C16 N32 106.6(3)
N29 C16 C15 122.8(3)
N32 C16 C15 130.6(3)
O3 Cl1 O6 111.0(2)
O3 Cl1 O5 108.4(3)
O6 Cl1 O5 109.6(2)
O3 Cl1 O4 108.0(3)
O6 Cl1 O4 111.7(2)
O5 Cl1 O4 107.9(2)
O8 Cl2 O9 130.0(4)
O8 Cl2 O7 106.5(3)
O9 Cl2 O7 104.1(3)
O8 Cl2 O10 106.1(4)
O9 Cl2 O10 105.3(4)
O7 Cl2 O10 101.5(3)
O7A Cl2A O10A 119.9(9)
O7A Cl2A O8A 116.1(9)
O10A Cl2A O8A 101.7(8)
O7A Cl2A O9A 130.4(9)
O10A Cl2A O9A 95.0(7)
O8A Cl2A O9A 86.3(8)
O11 Cl3 O13 111.5(3)
O11 Cl3 O14 109.7(3)
O13 Cl3 O14 108.3(2)
O11 Cl3 O12 108.6(2)
O13 Cl3 O12 110.1(2)
O14 Cl3 O12 108.6(2)
O15 Cl4 O17 113.3(3)
O15 Cl4 O16 108.0(3)
O17 Cl4 O16 109.4(2)
O15 Cl4 O18 108.6(2)
O17 Cl4 O18 108.7(2)
O16 Cl4 O18 108.8(2)

loop_
_geom_bond_atom_site_label_1
_geom_bond_atom_site_label_2
_geom_bond_distance
Cu1 N12 2.002(3)
Cu1 N4 2.006(3)
Cu1 N8 2.009(3)
Cu1 N16 2.022(3)
Cu1 O1 2.172(3)
Cu2 N20 2.013(3)
Cu2 N24 2.014(3)
O1 H1A 0.77(6)
O1 H1B 0.71(5)
N1 C1 1.321(5)
N1 N2 1.345(5)
N1 H1 0.77(5)
N2 N3 1.285(5)
N3 N4 1.379(4)
N4 C1 1.339(5)
N5 C4 1.321(5)
N5 N6 1.350(5)
N5 H5 0.73(4)
N6 N7 1.285(4)
N7 N8 1.371(4)
N8 C4 1.329(5)
N9 C5 1.330(5)
N9 N10 1.347(4)
N9 H9 0.72(4)
N10 N11 1.291(4)
N11 N12 1.366(4)
N12 C5 1.319(5)
N13 C8 1.330(5)
N13 N14 1.340(5)
N13 H13 0.78(4)
N14 N15 1.291(4)
N15 N16 1.366(4)
N16 C8 1.325(4)
N17 C9 1.327(5)
N17 N18 1.349(5)
N17 H17 0.89(5)
N18 N19 1.286(5)
N19 N20 1.367(4)
N20 C9 1.324(5)
N21 C12 1.321(5)
N21 N22 1.342(5)
N21 H21 0.75(4)
N22 N23 1.281(4)
N23 N24 1.371(4)
N24 C12 1.329(5)
C1 C2 1.486(5)
C2 C3 1.524(5)
C2 H2A 0.9900
C2 H2B 0.9900
C3 C4 1.489(5)
C3 H3B 0.9900
C3 H3A 0.9900
C5 C6 1.484(5)
C6 C7 1.533(5)
C6 H6A 0.9900
C6 H6B 0.9900
C7 C8 1.496(5)
C7 H7B 0.9900
C7 H7A 0.9900
C9 C10 1.497(5)
C10 C11 1.524(5)
C10 H10A 0.9900
C10 H10B 0.9900
C11 C12 1.477(5)
C11 H11B 0.9900
C11 H11A 0.9900
Cu3 N28 1.997(3)
Cu3 N32 2.049(3)
Cu3 O2 2.411(3)
O2 H2D 0.87(6)
O2 H2C 0.78(7)
N25 C13 1.328(5)
N25 N26 1.349(4)
N25 H25 0.84(5)
N26 N27 1.285(4)
N27 N28 1.360(4)
N28 C13 1.322(5)
N29 C16 1.327(5)
N29 N30 1.346(5)
N29 H29 0.84(5)
N30 N31 1.277(4)
N31 N32 1.378(4)
N32 C16 1.327(5)
C13 C14 1.484(5)
C14 C15 1.527(5)
C14 H14B 0.9900
C14 H14A 0.9900
C15 C16 1.485(5)
C15 H15A 0.9900
C15 H15B 0.9900
Cl1 O3 1.411(4)
Cl1 O6 1.414(3)
Cl1 O5 1.419(4)
Cl1 O4 1.434(3)
Cl2 O8 1.380(6)
Cl2 O9 1.401(6)
Cl2 O7 1.498(5)
Cl2 O10 1.504(6)
Cl2A O7A 1.216(14)
Cl2A O10A 1.432(14)
Cl2A O8A 1.517(16)
Cl2A O9A 1.520(11)
Cl3 O11 1.416(4)
Cl3 O13 1.416(3)
Cl3 O14 1.435(3)
Cl3 O12 1.446(3)
Cl4 O15 1.399(4)
Cl4 O17 1.409(3)
Cl4 O16 1.438(4)
Cl4 O18 1.440(3)

loop_
_geom_torsion_atom_site_label_1
_geom_torsion_atom_site_label_2
_geom_torsion_atom_site_label_3
_geom_torsion_atom_site_label_4
_geom_torsion
C1 N1 N2 N3 0.2(5)
N1 N2 N3 N4 0.1(4)
N2 N3 N4 C1 -0.4(4)
N2 N3 N4 Cu1 169.0(3)
N12 Cu1 N4 C1 121.3(4)
N8 Cu1 N4 C1 31.7(4)
N16 Cu1 N4 C1 -149.2(4)
O1 Cu1 N4 C1 -59.3(4)
N12 Cu1 N4 N3 -42.9(4)
N8 Cu1 N4 N3 -132.5(3)
N16 Cu1 N4 N3 46.6(3)
O1 Cu1 N4 N3 136.5(3)
C4 N5 N6 N7 0.3(4)
N5 N6 N7 N8 0.1(4)
N6 N7 N8 C4 -0.5(4)
N6 N7 N8 Cu1 -174.8(2)
N12 Cu1 N8 C4 161.1(3)
N4 Cu1 N8 C4 -49.5(3)
O1 Cu1 N8 C4 62.7(3)
N12 Cu1 N8 N7 -25.6(3)
N4 Cu1 N8 N7 123.8(3)
O1 Cu1 N8 N7 -124.0(3)
C5 N9 N10 N11 0.4(4)
N9 N10 N11 N12 0.0(4)
N10 N11 N12 C5 -0.3(4)
N10 N11 N12 Cu1 167.2(2)
N4 Cu1 N12 C5 35.7(4)
N8 Cu1 N12 C5 124.2(3)
N16 Cu1 N12 C5 -53.1(3)
O1 Cu1 N12 C5 -143.7(3)
N4 Cu1 N12 N11 -129.2(3)
N8 Cu1 N12 N11 -40.7(3)
N16 Cu1 N12 N11 142.0(3)
O1 Cu1 N12 N11 51.4(3)
C8 N13 N14 N15 0.0(4)
N13 N14 N15 N16 0.2(4)
N14 N15 N16 C8 -0.3(4)
N14 N15 N16 Cu1 -173.8(2)
N12 Cu1 N16 C8 30.9(4)
N4 Cu1 N16 C8 -118.5(4)
O1 Cu1 N16 C8 129.3(4)
N12 Cu1 N16 N15 -158.3(3)
N4 Cu1 N16 N15 52.3(3)
O1 Cu1 N16 N15 -59.9(3)
C9 N17 N18 N19 0.0(5)
N17 N18 N19 N20 0.5(4)
N18 N19 N20 C9 -0.9(4)
N18 N19 N20 Cu2 176.0(3)
N24 Cu2 N20 C9 -41.0(4)
N24 Cu2 N20 N19 143.4(3)
C12 N21 N22 N23 0.3(5)
N21 N22 N23 N24 -0.2(4)
N22 N23 N24 C12 0.1(4)
N22 N23 N24 Cu2 176.5(3)
N20 Cu2 N24 C12 47.7(3)
N20 Cu2 N24 N23 -127.8(3)
N2 N1 C1 N4 -0.5(4)
N2 N1 C1 C2 179.9(3)
N3 N4 C1 N1 0.5(4)
Cu1 N4 C1 N1 -164.4(3)
N3 N4 C1 C2 -179.9(4)
Cu1 N4 C1 C2 15.2(7)
N1 C1 C2 C3 170.2(3)
N4 C1 C2 C3 -9.3(6)
C1 C2 C3 C4 -57.2(4)
N6 N5 C4 N8 -0.6(4)
N6 N5 C4 C3 177.6(4)
N7 N8 C4 N5 0.6(4)
Cu1 N8 C4 N5 174.9(2)
N7 N8 C4 C3 -177.6(3)
Cu1 N8 C4 C3 -3.3(5)
C2 C3 C4 N5 -95.2(5)
C2 C3 C4 N8 82.7(5)
N11 N12 C5 N9 0.6(4)
Cu1 N12 C5 N9 -166.1(2)
N11 N12 C5 C6 -178.2(3)
Cu1 N12 C5 C6 15.1(5)
N10 N9 C5 N12 -0.6(4)
N10 N9 C5 C6 178.2(3)
N12 C5 C6 C7 67.8(5)
N9 C5 C6 C7 -110.7(4)
C5 C6 C7 C8 -77.6(4)
N15 N16 C8 N13 0.2(4)
Cu1 N16 C8 N13 171.5(3)
N15 N16 C8 C7 178.0(4)
Cu1 N16 C8 C7 -10.7(7)
N14 N13 C8 N16 -0.1(4)
N14 N13 C8 C7 -178.1(3)
C6 C7 C8 N16 30.2(6)
C6 C7 C8 N13 -152.4(4)
N19 N20 C9 N17 0.8(4)
Cu2 N20 C9 N17 -175.0(3)
N19 N20 C9 C10 -178.1(4)
Cu2 N20 C9 C10 6.0(7)
N18 N17 C9 N20 -0.5(4)
N18 N17 C9 C10 178.6(3)
N20 C9 C10 C11 -2.2(6)
N17 C9 C10 C11 179.0(3)
C9 C10 C11 C12 54.2(5)
N22 N21 C12 N24 -0.2(5)
N22 N21 C12 C11 178.8(4)
N23 N24 C12 N21 0.0(4)
Cu2 N24 C12 N21 -176.0(3)
N23 N24 C12 C11 -178.9(3)
Cu2 N24 C12 C11 5.1(6)
C10 C11 C12 N21 106.0(4)
C10 C11 C12 N24 -75.3(5)
C13 N25 N26 N27 0.1(4)
N25 N26 N27 N28 0.1(4)
N26 N27 N28 C13 -0.2(4)
N26 N27 N28 Cu3 -179.3(2)
N32 Cu3 N28 C13 47.1(3)
O2 Cu3 N28 C13 132.4(3)
N32 Cu3 N28 N27 -134.0(3)
O2 Cu3 N28 N27 -48.7(3)
C16 N29 N30 N31 0.2(4)
N29 N30 N31 N32 -0.1(4)
N30 N31 N32 C16 0.0(4)
N30 N31 N32 Cu3 -170.4(2)
N28 Cu3 N32 C16 -22.0(4)
O2 Cu3 N32 C16 -105.9(4)
N28 Cu3 N32 N31 144.0(2)
O2 Cu3 N32 N31 60.1(2)
N27 N28 C13 N25 0.3(4)
Cu3 N28 C13 N25 179.3(2)
N27 N28 C13 C14 178.3(3)
Cu3 N28 C13 C14 -2.7(5)
N26 N25 C13 N28 -0.3(4)
N26 N25 C13 C14 -178.2(3)
N28 C13 C14 C15 -77.7(5)
N25 C13 C14 C15 99.9(4)
C13 C14 C15 C16 67.1(4)
N30 N29 C16 N32 -0.2(4)
N30 N29 C16 C15 -179.2(3)
N31 N32 C16 N29 0.1(4)
Cu3 N32 C16 N29 166.7(3)
N31 N32 C16 C15 179.0(4)
Cu3 N32 C16 C15 -14.4(7)
C14 C15 C16 N29 174.8(3)
C14 C15 C16 N32 -3.9(6)
